data_7715293
loop_
_publ_author_name
'Gloriozova, Natalia'
'Prots, Yurii'
'Krnel, Mitja'
'Burkhardt, Ulrich'
'Schmidt, Marcus'
'Ormeci, Alim'
'Jach, Franziska'
'H&#xf6;hn, Peter'
'Grin, Yuri'

_publ_section_title
;
 Nitridochromate(IV) fluoride -
 LiCa<sub>8</sub>[CrN<sub>3</sub>]<sub>2</sub>N<sub>2</sub>F.
;
_journal_issue 13
_journal_name_full 'Dalton transactions (Cambridge, England : 2003)'
_journal_page_first 5827
_journal_page_last 5835
_journal_paper_doi 10.1039/d4dt00283k
_journal_volume 53
_journal_year 2024
_chemical_formula_moiety 'Ca16.25 Cr4 F2 Li1.51 N16'
_chemical_formula_sum 'Ca16.25 Cr4 F2 Li1.51 N16'
_chemical_formula_weight 1131.54
_space_group_crystal_system orthorhombic
_space_group_IT_number 58
_space_group_name_Hall '-P 2 2n'
_space_group_name_H-M_alt 'P n n m'
_audit_creation_date 2024-01-17T12:00:00-00:00
_audit_creation_method SHELXL-2014/7
_audit_update_record
;
2024-01-17 deposited with the CCDC.	2024-02-28 downloaded from the CCDC.
;
_cell_angle_alpha 90
_cell_angle_beta 90
_cell_angle_gamma 90
_cell_formula_units_Z 1
_cell_length_a 17.5230(13)
_cell_length_b 7.3379(5)
_cell_length_c 4.9433(4)
_cell_measurement_reflns_used 4317
_cell_measurement_temperature 293
_cell_measurement_theta_max 33.3
_cell_measurement_theta_min 2.3
_cell_volume 635.62(8)
_computing_cell_refinement 'CrystalClear (Rigaku Corp., 2008)'
_computing_data_collection 'CrystalClear (Rigaku Corp., 2008)'
_computing_data_reduction 'CrystalClear (Rigaku Corp., 2008)'
_computing_publication_material 'Diamond (Crystal Impact, 2018)'
_computing_structure_refinement 'SHELXL-2014/7 (Sheldrick, Acta Crystallogr. C71, 2015, 3-8)'
_computing_structure_solution 'SIR2018  (Burla, J. Appl. Crystalogr. 48, 2015, 306-309)'
_diffrn_ambient_temperature 293
_diffrn_detector_area_resol_mean 28.5714
_diffrn_measured_fraction_theta_full 0.995
_diffrn_measured_fraction_theta_max 0.978
_diffrn_measurement_details
;
scan:
	Number of images: 600
	           Slice: -60.0000 - 300.0000
	     Image width: 0.6000
	        Exp time: 36.0000
	   Rotation axis: Phi
	           Omega: -25.0000
	             Chi: -30.0000
	             Phi: 0.0000
	             XTD: 48.9900
	          2theta: -28.0000
;
_diffrn_measurement_device 'Saturn 724+'
_diffrn_measurement_method oscillation
_diffrn_radiation_detector CCD
_diffrn_radiation_monochromator 'Graphite Monochromator'
_diffrn_radiation_probe x-ray
_diffrn_radiation_type MoK\a
_diffrn_radiation_wavelength 0.710730
_diffrn_reflns_av_R_equivalents 0.0295
_diffrn_reflns_av_sigmaI/netI 0.0261
_diffrn_reflns_Laue_measured_fraction_full 0.995
_diffrn_reflns_Laue_measured_fraction_max 0.978
_diffrn_reflns_limit_h_max 25
_diffrn_reflns_limit_h_min -25
_diffrn_reflns_limit_k_max 9
_diffrn_reflns_limit_k_min -10
_diffrn_reflns_limit_l_max 3
_diffrn_reflns_limit_l_min -7
_diffrn_reflns_number 4955
_diffrn_reflns_point_group_measured_fraction_full 0.995
_diffrn_reflns_point_group_measured_fraction_max 0.978
_diffrn_reflns_reduction_process 'Lp corrections applied'
_diffrn_reflns_theta_full 25.242
_diffrn_reflns_theta_max 31.501
_diffrn_reflns_theta_min 2.325
_diffrn_source 'Sealed Tube'
_diffrn_source_current 40.0000
_diffrn_source_power 2.00000
_diffrn_source_voltage 50.0000
_exptl_absorpt_coefficient_mu 4.99
_exptl_absorpt_correction_T_max 0.795
_exptl_absorpt_correction_T_min 0.503
_exptl_absorpt_correction_type multi-scan
_exptl_absorpt_process_details 'Blessing, R. H. (1995) Acta Cryst. A51, 33-38'
_exptl_crystal_colour grey
_exptl_crystal_density_diffrn 2.956
_exptl_crystal_density_method 'not measured'
_exptl_crystal_description prism
_exptl_crystal_F_000 555
_exptl_crystal_size_max 0.175
_exptl_crystal_size_mid 0.040
_exptl_crystal_size_min 0.040
_refine_diff_density_max 0.928
_refine_diff_density_min -1.173
_refine_diff_density_rms 0.146
_refine_ls_extinction_method none
_refine_ls_goodness_of_fit_ref 1.107
_refine_ls_matrix_type full
_refine_ls_number_parameters 58
_refine_ls_number_reflns 1140
_refine_ls_restrained_S_all 1.107
_refine_ls_R_factor_all 0.0358
_refine_ls_R_factor_gt 0.0302
_refine_ls_shift/su_max 0.003
_refine_ls_shift/su_mean 0.000
_refine_ls_structure_factor_coef Fsqd
_refine_ls_weighting_details 'w=1/[\s^2^(Fo^2^)+(0.0345P)^2^+0.9141P] where P=(Fo^2^+2Fc^2^)/3'
_refine_ls_weighting_scheme calc
_refine_ls_wR_factor_gt 0.0699
_refine_ls_wR_factor_ref 0.0729
_reflns_number_gt 1036
_reflns_number_total 1140
_reflns_threshold_expression 'I > 2\s(I)'
_cod_data_source_file d4dt00283k2.cif
_cod_data_source_block LiCa8Cr2N8F_PH_NG842a
_cod_depositor_comments 'Adding full bibliography for 7715293.cif.'
_cod_database_code 7715293

loop_
_space_group_symop_operation_xyz
'x, y, z'
'-x, -y, z'
'x+1/2, -y+1/2, -z+1/2'
'-x+1/2, y+1/2, -z+1/2'
'-x, -y, -z'
'x, y, -z'
'-x-1/2, y-1/2, z-1/2'
'x-1/2, -y-1/2, z-1/2'

loop_
_atom_site_label
_atom_site_type_symbol
_atom_site_site_symmetry_multiplicity
_atom_site_Wyckoff_symbol
_atom_site_fract_x
_atom_site_fract_y
_atom_site_fract_z
_atom_site_U_iso_or_equiv
_atom_site_adp_type
_atom_site_occupancy
_atom_site_calc_flag
_atom_site_refinement_flags_posn
_atom_site_refinement_flags_adp
_atom_site_refinement_flags_occupancy
_atom_site_disorder_assembly
_atom_site_disorder_group
Cr1 Cr 4 g 0.36332(3) 0.18515(7) 0.0000 0.00963(12) Uani 1 d S T P . .
Ca1 Ca 4 g 0.40471(3) 0.60304(9) 0.0000 0.01085(14) Uani 1 d S T P . .
Ca2 Ca 4 g 0.03216(3) 0.80264(8) 0.0000 0.00928(13) Uani 1 d S T P . .
Ca3 Ca 4 g 0.14642(4) 0.39502(9) 0.0000 0.01068(14) Uani 1 d S T P . .
Ca4 Ca 4 g 0.21390(3) 0.93945(10) 0.0000 0.01364(15) Uani 1 d S T P . .
N1 N 4 g 0.45434(15) 0.2765(4) 0.0000 0.0108(5) Uani 1 d S T P . .
N2 N 4 g 0.35481(15) 0.9496(4) 0.0000 0.0124(5) Uani 1 d S T P . .
N3 N 4 g 0.28641(17) 0.3325(4) 0.0000 0.0178(6) Uani 1 d S T P . .
N4 N 4 g 0.09771(14) 0.1003(4) 0.0000 0.0106(5) Uani 1 d S T P . .
F1 F 2 c 0.5000 0.0000 0.5000 0.0221(8) Uiso 0.754(10) d S . P . .
F1A F 4 f 0.5000 0.0000 0.433(5) 0.0221(8) Uiso 0.123(5) d S . P . .
Li1 Li 2 d 0.5000 0.0000 0.0000 0.0221(8) Uiso 0.754(10) d S . P . .
Ca5A Ca 2 d 0.5000 0.0000 0.0000 0.0221(8) Uiso 0.123(5) d S . P . .

loop_
_atom_site_aniso_label
_atom_site_aniso_U_11
_atom_site_aniso_U_22
_atom_site_aniso_U_33
_atom_site_aniso_U_23
_atom_site_aniso_U_13
_atom_site_aniso_U_12
Cr1 0.0091(2) 0.0140(2) 0.0058(2) 0.000 0.000 -0.00199(16)
Ca1 0.0120(3) 0.0150(3) 0.0056(3) 0.000 0.000 0.0002(2)
Ca2 0.0088(3) 0.0126(3) 0.0065(3) 0.000 0.000 0.00049(19)
Ca3 0.0130(3) 0.0125(3) 0.0066(3) 0.000 0.000 -0.0011(2)
Ca4 0.0089(3) 0.0234(3) 0.0086(3) 0.000 0.000 0.0019(2)
N1 0.0098(10) 0.0160(13) 0.0066(12) 0.000 0.000 -0.0058(9)
N2 0.0128(12) 0.0170(13) 0.0073(12) 0.000 0.000 0.0010(9)
N3 0.0151(13) 0.0276(16) 0.0107(13) 0.000 0.000 0.0049(11)
N4 0.0101(11) 0.0144(12) 0.0072(11) 0.000 0.000 -0.0008(9)

loop_
_atom_type_symbol
_atom_type_description
_atom_type_scat_dispersion_real
_atom_type_scat_dispersion_imag
_atom_type_scat_source
Cr Cr 0.3209 0.6236 'International Tables Vol C Tables 4.2.6.8 and 6.1.1.4'
Ca Ca 0.2262 0.3064 'International Tables Vol C Tables 4.2.6.8 and 6.1.1.4'
N N 0.0061 0.0033 'International Tables Vol C Tables 4.2.6.8 and 6.1.1.4'
F F 0.0171 0.0103 'International Tables Vol C Tables 4.2.6.8 and 6.1.1.4'
Li Li -0.0003 0.0001 'International Tables Vol C Tables 4.2.6.8 and 6.1.1.4'

loop_
_geom_angle_atom_site_label_1
_geom_angle_atom_site_label_2
_geom_angle_atom_site_label_3
_geom_angle
_geom_angle_site_symmetry_1
_geom_angle_site_symmetry_3
_geom_angle_publ_flag
N3 Cr1 N1 118.48(14) . . ?
N3 Cr1 N2 123.81(14) . 1_545 ?
N1 Cr1 N2 117.72(13) . 1_545 ?
N3 Cr1 Ca5A 170.83(11) . . ?
N1 Cr1 Ca5A 52.35(9) . . ?
N2 Cr1 Ca5A 65.37(9) 1_545 . ?
N3 Cr1 Li1 170.83(11) . . ?
N1 Cr1 Li1 52.35(9) . . ?
N2 Cr1 Li1 65.37(9) 1_545 . ?
Ca5A Cr1 Li1 0.0 . . ?
N3 Cr1 Ca1 64.57(11) . . ?
N1 Cr1 Ca1 53.91(9) . . ?
N2 Cr1 Ca1 171.63(9) 1_545 . ?
Ca5A Cr1 Ca1 106.258(19) . . ?
Li1 Cr1 Ca1 106.258(19) . . ?
N3 Cr1 Ca4 73.29(11) . 1_545 ?
N1 Cr1 Ca4 168.24(10) . 1_545 ?
N2 Cr1 Ca4 50.52(9) 1_545 1_545 ?
Ca5A Cr1 Ca4 115.89(2) . 1_545 ?
Li1 Cr1 Ca4 115.89(2) . 1_545 ?
Ca1 Cr1 Ca4 137.86(2) . 1_545 ?
N3 Cr1 Ca2 106.16(7) . 7_656 ?
N1 Cr1 Ca2 50.725(11) . 7_656 ?
N2 Cr1 Ca2 108.55(5) 1_545 7_656 ?
Ca5A Cr1 Ca2 68.562(14) . 7_656 ?
Li1 Cr1 Ca2 68.562(14) . 7_656 ?
Ca1 Cr1 Ca2 66.762(15) . 7_656 ?
Ca4 Cr1 Ca2 128.698(11) 1_545 7_656 ?
N3 Cr1 Ca2 106.16(7) . 7_655 ?
N1 Cr1 Ca2 50.725(11) . 7_655 ?
N2 Cr1 Ca2 108.55(5) 1_545 7_655 ?
Ca5A Cr1 Ca2 68.562(14) . 7_655 ?
Li1 Cr1 Ca2 68.562(14) . 7_655 ?
Ca1 Cr1 Ca2 66.762(15) . 7_655 ?
Ca4 Cr1 Ca2 128.698(12) 1_545 7_655 ?
Ca2 Cr1 Ca2 101.37(2) 7_656 7_655 ?
N3 Cr1 Ca3 111.53(6) . 7_655 ?
N1 Cr1 Ca3 107.49(6) . 7_655 ?
N2 Cr1 Ca3 49.170(11) 1_545 7_655 ?
Ca5A Cr1 Ca3 73.972(15) . 7_655 ?
Li1 Cr1 Ca3 73.972(15) . 7_655 ?
Ca1 Cr1 Ca3 130.261(11) . 7_655 ?
Ca4 Cr1 Ca3 65.627(15) 1_545 7_655 ?
Ca2 Cr1 Ca3 142.30(2) 7_656 7_655 ?
Ca2 Cr1 Ca3 67.695(14) 7_655 7_655 ?
N3 Cr1 Ca3 111.53(6) . 7_656 ?
N1 Cr1 Ca3 107.49(6) . 7_656 ?
N2 Cr1 Ca3 49.170(11) 1_545 7_656 ?
Ca5A Cr1 Ca3 73.972(15) . 7_656 ?
Li1 Cr1 Ca3 73.972(15) . 7_656 ?
Ca1 Cr1 Ca3 130.261(11) . 7_656 ?
Ca4 Cr1 Ca3 65.627(15) 1_545 7_656 ?
Ca2 Cr1 Ca3 67.695(14) 7_656 7_656 ?
Ca2 Cr1 Ca3 142.30(2) 7_655 7_656 ?
Ca3 Cr1 Ca3 98.34(2) 7_655 7_656 ?
N3 Cr1 Ca4 48.87(3) . 7_656 ?
N1 Cr1 Ca4 98.93(7) . 7_656 ?
N2 Cr1 Ca4 121.04(5) 1_545 7_656 ?
Ca5A Cr1 Ca4 128.364(12) . 7_656 ?
Li1 Cr1 Ca4 128.364(12) . 7_656 ?
Ca1 Cr1 Ca4 63.567(16) . 7_656 ?
Ca4 Cr1 Ca4 89.047(12) 1_545 7_656 ?
Ca2 Cr1 Ca4 60.969(15) 7_656 7_656 ?
Ca2 Cr1 Ca4 130.27(2) 7_655 7_656 ?
Ca3 Cr1 Ca4 153.16(2) 7_655 7_656 ?
Ca3 Cr1 Ca4 77.617(15) 7_656 7_656 ?
N4 Ca1 N4 177.82(12) 7_666 7_665 ?
N4 Ca1 N1 89.90(6) 7_666 . ?
N4 Ca1 N1 89.90(6) 7_665 . ?
N4 Ca1 N1 91.08(6) 7_666 5_665 ?
N4 Ca1 N1 91.08(6) 7_665 5_665 ?
N1 Ca1 N1 89.75(8) . 5_665 ?
N4 Ca1 N2 90.12(6) 7_666 . ?
N4 Ca1 N2 90.12(6) 7_665 . ?
N1 Ca1 N2 179.03(8) . . ?
N1 Ca1 N2 89.27(9) 5_665 . ?
N4 Ca1 N3 88.97(6) 7_666 . ?
N4 Ca1 N3 88.97(6) 7_665 . ?
N1 Ca1 N3 66.18(9) . . ?
N1 Ca1 N3 155.94(9) 5_665 . ?
N2 Ca1 N3 114.79(9) . . ?
N4 Ca1 Cr1 89.32(6) 7_666 . ?
N4 Ca1 Cr1 89.32(6) 7_665 . ?
N1 Ca1 Cr1 33.25(6) . . ?
N1 Ca1 Cr1 123.01(7) 5_665 . ?
N2 Ca1 Cr1 147.72(6) . . ?
N3 Ca1 Cr1 32.93(6) . . ?
N4 Ca1 Ca5A 90.89(6) 7_666 1_565 ?
N4 Ca1 Ca5A 90.89(6) 7_665 1_565 ?
N1 Ca1 Ca5A 130.23(6) . 1_565 ?
N1 Ca1 Ca5A 40.48(6) 5_665 1_565 ?
N2 Ca1 Ca5A 48.80(6) . 1_565 ?
N3 Ca1 Ca5A 163.58(6) . 1_565 ?
Cr1 Ca1 Ca5A 163.48(2) . 1_565 ?
N4 Ca1 Li1 90.89(6) 7_666 1_565 ?
N4 Ca1 Li1 90.89(6) 7_665 1_565 ?
N1 Ca1 Li1 130.23(6) . 1_565 ?
N1 Ca1 Li1 40.48(6) 5_665 1_565 ?
N2 Ca1 Li1 48.80(6) . 1_565 ?
N3 Ca1 Li1 163.58(6) . 1_565 ?
Cr1 Ca1 Li1 163.48(2) . 1_565 ?
Ca5A Ca1 Li1 0.0 1_565 1_565 ?
N4 Ca1 Ca3 43.27(6) 7_666 7_666 ?
N4 Ca1 Ca3 136.82(6) 7_665 7_666 ?
N1 Ca1 Ca3 133.154(11) . 7_666 ?
N1 Ca1 Ca3 92.05(5) 5_665 7_666 ?
N2 Ca1 Ca3 46.898(11) . 7_666 ?
N3 Ca1 Ca3 104.25(4) . 7_666 ?
Cr1 Ca1 Ca3 123.638(16) . 7_666 ?
Ca5A Ca1 Ca3 65.376(14) 1_565 7_666 ?
Li1 Ca1 Ca3 65.376(14) 1_565 7_666 ?
N4 Ca1 Ca3 136.82(6) 7_666 7_665 ?
N4 Ca1 Ca3 43.27(6) 7_665 7_665 ?
N1 Ca1 Ca3 133.154(11) . 7_665 ?
N1 Ca1 Ca3 92.05(5) 5_665 7_665 ?
N2 Ca1 Ca3 46.898(11) . 7_665 ?
N3 Ca1 Ca3 104.25(4) . 7_665 ?
Cr1 Ca1 Ca3 123.638(16) . 7_665 ?
Ca5A Ca1 Ca3 65.376(14) 1_565 7_665 ?
Li1 Ca1 Ca3 65.376(14) 1_565 7_665 ?
Ca3 Ca1 Ca3 93.57(2) 7_666 7_665 ?
N4 Ca1 Ca2 44.49(6) 7_666 3_565 ?
N4 Ca1 Ca2 137.67(6) 7_665 3_565 ?
N1 Ca1 Ca2 88.13(4) . 3_565 ?
N1 Ca1 Ca2 46.643(11) 5_665 3_565 ?
N2 Ca1 Ca2 91.20(4) . 3_565 ?
N3 Ca1 Ca2 127.94(3) . 3_565 ?
Cr1 Ca1 Ca2 110.429(18) . 3_565 ?
Ca5A Ca1 Ca2 59.807(13) 1_565 3_565 ?
Li1 Ca1 Ca2 59.807(13) 1_565 3_565 ?
Ca3 Ca1 Ca2 61.018(15) 7_666 3_565 ?
Ca3 Ca1 Ca2 125.05(2) 7_665 3_565 ?
F1 Ca2 F1A 8.3(6) 3_455 7_665 ?
F1 Ca2 F1A 8.3(6) 3_455 3_455 ?
F1A Ca2 F1A 16.6(11) 7_665 3_455 ?
F1 Ca2 N4 93.14(7) 3_455 5_565 ?
F1A Ca2 N4 93.10(6) 7_665 5_565 ?
F1A Ca2 N4 93.10(6) 3_455 5_565 ?
F1 Ca2 N4 166.50(6) 3_455 1_565 ?
F1A Ca2 N4 164.2(3) 7_665 1_565 ?
F1A Ca2 N4 164.2(3) 3_455 1_565 ?
N4 Ca2 N4 100.36(8) 5_565 1_565 ?
F1 Ca2 N1 87.05(7) 3_455 7_666 ?
F1A Ca2 N1 95.3(6) 7_665 7_666 ?
F1A Ca2 N1 78.8(6) 3_455 7_666 ?
N4 Ca2 N1 96.53(6) 5_565 7_666 ?
N4 Ca2 N1 91.38(7) 1_565 7_666 ?
F1 Ca2 N1 87.05(7) 3_455 7_665 ?
F1A Ca2 N1 78.8(6) 7_665 7_665 ?
F1A Ca2 N1 95.3(6) 3_455 7_665 ?
N4 Ca2 N1 96.53(6) 5_565 7_665 ?
N4 Ca2 N1 91.38(7) 1_565 7_665 ?
N1 Ca2 N1 165.94(12) 7_666 7_665 ?
F1 Ca2 Ca2 144.50(3) 3_455 5_575 ?
F1A Ca2 Ca2 143.67(12) 7_665 5_575 ?
F1A Ca2 Ca2 143.67(12) 3_455 5_575 ?
N4 Ca2 Ca2 51.36(6) 5_565 5_575 ?
N4 Ca2 Ca2 49.00(6) 1_565 5_575 ?
N1 Ca2 Ca2 96.11(6) 7_666 5_575 ?
N1 Ca2 Ca2 96.11(6) 7_665 5_575 ?
F1 Ca2 Cr1 83.076(17) 3_455 7_666 ?
F1A Ca2 Cr1 89.5(4) 7_665 7_666 ?
F1A Ca2 Cr1 76.7(4) 3_455 7_666 ?
N4 Ca2 Cr1 128.881(13) 5_565 7_666 ?
N4 Ca2 Cr1 88.40(4) 1_565 7_666 ?
N1 Ca2 Cr1 32.53(6) 7_666 7_666 ?
N1 Ca2 Cr1 133.83(6) 7_665 7_666 ?
Ca2 Ca2 Cr1 117.345(18) 5_575 7_666 ?
F1 Ca2 Cr1 83.076(17) 3_455 7_665 ?
F1A Ca2 Cr1 76.7(4) 7_665 7_665 ?
F1A Ca2 Cr1 89.5(4) 3_455 7_665 ?
N4 Ca2 Cr1 128.881(13) 5_565 7_665 ?
N4 Ca2 Cr1 88.40(4) 1_565 7_665 ?
N1 Ca2 Cr1 133.83(6) 7_666 7_665 ?
N1 Ca2 Cr1 32.53(6) 7_665 7_665 ?
Ca2 Ca2 Cr1 117.345(18) 5_575 7_665 ?
Cr1 Ca2 Cr1 101.36(2) 7_666 7_665 ?
F1 Ca2 Ca4 121.73(3) 3_455 . ?
F1A Ca2 Ca4 121.37(6) 7_665 . ?
F1A Ca2 Ca4 121.37(6) 3_455 . ?
N4 Ca2 Ca4 145.13(7) 5_565 . ?
N4 Ca2 Ca4 44.76(6) 1_565 . ?
N1 Ca2 Ca4 86.13(6) 7_666 . ?
N1 Ca2 Ca4 86.13(6) 7_665 . ?
Ca2 Ca2 Ca4 93.76(3) 5_575 . ?
Cr1 Ca2 Ca4 62.249(14) 7_666 . ?
Cr1 Ca2 Ca4 62.249(14) 7_665 . ?
F1 Ca2 Ca5A 47.171(8) 3_455 3_454 ?
F1A Ca2 Ca5A 38.9(6) 7_665 3_454 ?
F1A Ca2 Ca5A 55.5(6) 3_455 3_454 ?
N4 Ca2 Ca5A 92.13(4) 5_565 3_454 ?
N4 Ca2 Ca5A 131.378(16) 1_565 3_454 ?
N1 Ca2 Ca5A 133.86(7) 7_666 3_454 ?
N1 Ca2 Ca5A 40.29(6) 7_665 3_454 ?
Ca2 Ca2 Ca5A 123.605(15) 5_575 3_454 ?
Cr1 Ca2 Ca5A 119.04(2) 7_666 3_454 ?
Cr1 Ca2 Ca5A 49.508(11) 7_665 3_454 ?
Ca4 Ca2 Ca5A 110.951(15) . 3_454 ?
N4 Ca3 N3 100.95(10) . . ?
N4 Ca3 N2 98.38(7) . 7_656 ?
N3 Ca3 N2 92.17(6) . 7_656 ?
N4 Ca3 N2 98.38(7) . 7_655 ?
N3 Ca3 N2 92.17(6) . 7_655 ?
N2 Ca3 N2 161.55(13) 7_656 7_655 ?
N4 Ca3 F1 85.17(7) . 3_455 ?
N3 Ca3 F1 173.88(8) . 3_455 ?
N2 Ca3 F1 86.89(6) 7_656 3_455 ?
N2 Ca3 F1 86.89(6) 7_655 3_455 ?
N4 Ca3 F1A 85.21(7) . 7_665 ?
N3 Ca3 F1A 170.6(4) . 7_665 ?
N2 Ca3 F1A 93.9(5) 7_656 7_665 ?
N2 Ca3 F1A 79.9(5) 7_655 7_665 ?
F1 Ca3 F1A 7.1(5) 3_455 7_665 ?
N4 Ca3 F1A 85.21(7) . 3_455 ?
N3 Ca3 F1A 170.6(4) . 3_455 ?
N2 Ca3 F1A 79.9(5) 7_656 3_455 ?
N2 Ca3 F1A 93.9(5) 7_655 3_455 ?
F1 Ca3 F1A 7.1(5) 3_455 3_455 ?
F1A Ca3 F1A 14.2(10) 7_665 3_455 ?
N4 Ca3 Cr1 125.95(3) . 7_666 ?
N3 Ca3 Cr1 99.86(5) . 7_666 ?
N2 Ca3 Cr1 31.61(6) 7_656 7_666 ?
N2 Ca3 Cr1 129.95(7) 7_655 7_666 ?
F1 Ca3 Cr1 76.263(15) 3_455 7_666 ?
F1A Ca3 Cr1 81.8(4) 7_665 7_666 ?
F1A Ca3 Cr1 70.8(4) 3_455 7_666 ?
N4 Ca3 Cr1 125.95(3) . 7_665 ?
N3 Ca3 Cr1 99.86(5) . 7_665 ?
N2 Ca3 Cr1 129.95(7) 7_656 7_665 ?
N2 Ca3 Cr1 31.61(6) 7_655 7_665 ?
F1 Ca3 Cr1 76.263(15) 3_455 7_665 ?
F1A Ca3 Cr1 70.8(4) 7_665 7_665 ?
F1A Ca3 Cr1 81.8(4) 3_455 7_665 ?
Cr1 Ca3 Cr1 98.34(2) 7_666 7_665 ?
N4 Ca3 Ca1 46.795(11) . 7_655 ?
N3 Ca3 Ca1 98.26(5) . 7_655 ?
N2 Ca3 Ca1 144.90(7) 7_656 7_655 ?
N2 Ca3 Ca1 51.65(6) 7_655 7_655 ?
F1 Ca3 Ca1 85.905(17) 3_455 7_655 ?
F1A Ca3 Ca1 80.7(3) 7_665 7_655 ?
F1A Ca3 Ca1 91.1(4) 3_455 7_655 ?
Cr1 Ca3 Ca1 161.68(2) 7_666 7_655 ?
Cr1 Ca3 Ca1 81.169(13) 7_665 7_655 ?
N4 Ca3 Ca1 46.795(11) . 7_656 ?
N3 Ca3 Ca1 98.26(5) . 7_656 ?
N2 Ca3 Ca1 51.65(6) 7_656 7_656 ?
N2 Ca3 Ca1 144.90(7) 7_655 7_656 ?
F1 Ca3 Ca1 85.905(17) 3_455 7_656 ?
F1A Ca3 Ca1 91.1(4) 7_665 7_656 ?
F1A Ca3 Ca1 80.7(3) 3_455 7_656 ?
Cr1 Ca3 Ca1 81.169(13) 7_666 7_656 ?
Cr1 Ca3 Ca1 161.68(2) 7_665 7_656 ?
Ca1 Ca3 Ca1 93.57(2) 7_655 7_656 ?
N4 Ca3 Ca2 43.59(6) . 5_565 ?
N3 Ca3 Ca2 144.54(8) . 5_565 ?
N2 Ca3 Ca2 93.41(6) 7_656 5_565 ?
N2 Ca3 Ca2 93.41(6) 7_655 5_565 ?
F1 Ca3 Ca2 41.579(14) 3_455 5_565 ?
F1A Ca3 Ca2 42.07(7) 7_665 5_565 ?
F1A Ca3 Ca2 42.07(7) 3_455 5_565 ?
Cr1 Ca3 Ca2 103.100(17) 7_666 5_565 ?
Cr1 Ca3 Ca2 103.100(17) 7_665 5_565 ?
Ca1 Ca3 Ca2 59.644(14) 7_655 5_565 ?
Ca1 Ca3 Ca2 59.644(15) 7_656 5_565 ?
N4 Ca4 N2 148.16(10) 1_565 . ?
N4 Ca4 N3 98.63(7) 1_565 7_665 ?
N2 Ca4 N3 90.64(7) . 7_665 ?
N4 Ca4 N3 98.63(7) 1_565 7_666 ?
N2 Ca4 N3 90.64(7) . 7_666 ?
N3 Ca4 N3 144.77(14) 7_665 7_666 ?
N4 Ca4 N3 83.67(8) 1_565 1_565 ?
N2 Ca4 N3 64.49(9) . 1_565 ?
N3 Ca4 N3 106.13(6) 7_665 1_565 ?
N3 Ca4 N3 106.13(6) 7_666 1_565 ?
N4 Ca4 Cr1 115.34(7) 1_565 1_565 ?
N2 Ca4 Cr1 32.81(7) . 1_565 ?
N3 Ca4 Cr1 99.98(7) 7_665 1_565 ?
N3 Ca4 Cr1 99.98(7) 7_666 1_565 ?
N3 Ca4 Cr1 31.67(5) 1_565 1_565 ?
N4 Ca4 Ca2 47.60(6) 1_565 . ?
N2 Ca4 Ca2 164.24(8) . . ?
N3 Ca4 Ca2 84.67(7) 7_665 . ?
N3 Ca4 Ca2 84.67(7) 7_666 . ?
N3 Ca4 Ca2 131.27(6) 1_565 . ?
Cr1 Ca4 Ca2 162.95(3) 1_565 . ?
N4 Ca4 Cr1 86.02(5) 1_565 7_665 ?
N2 Ca4 Cr1 114.64(4) . 7_665 ?
N3 Ca4 Cr1 30.12(6) 7_665 7_665 ?
N3 Ca4 Cr1 121.95(7) 7_666 7_665 ?
N3 Ca4 Cr1 131.812(16) 1_565 7_665 ?
Cr1 Ca4 Cr1 130.007(11) 1_565 7_665 ?
Ca2 Ca4 Cr1 56.781(13) . 7_665 ?
N4 Ca4 Cr1 86.02(5) 1_565 7_666 ?
N2 Ca4 Cr1 114.64(4) . 7_666 ?
N3 Ca4 Cr1 121.95(7) 7_665 7_666 ?
N3 Ca4 Cr1 30.12(6) 7_666 7_666 ?
N3 Ca4 Cr1 131.812(16) 1_565 7_666 ?
Cr1 Ca4 Cr1 130.007(11) 1_565 7_666 ?
Ca2 Ca4 Cr1 56.781(13) . 7_666 ?
Cr1 Ca4 Cr1 94.00(2) 7_665 7_666 ?
N4 Ca4 Ca1 45.840(11) 1_565 7_665 ?
N2 Ca4 Ca1 126.33(4) . 7_665 ?
N3 Ca4 Ca1 54.58(7) 7_665 7_665 ?
N3 Ca4 Ca1 141.99(7) 7_666 7_665 ?
N3 Ca4 Ca1 85.66(4) 1_565 7_665 ?
Cr1 Ca4 Ca1 107.41(2) 1_565 7_665 ?
Ca2 Ca4 Ca1 61.926(15) . 7_665 ?
Cr1 Ca4 Ca1 54.984(15) 7_665 7_665 ?
Cr1 Ca4 Ca1 118.39(2) 7_666 7_665 ?
N4 Ca4 Ca1 45.840(11) 1_565 7_666 ?
N2 Ca4 Ca1 126.33(4) . 7_666 ?
N3 Ca4 Ca1 141.99(7) 7_665 7_666 ?
N3 Ca4 Ca1 54.58(7) 7_666 7_666 ?
N3 Ca4 Ca1 85.66(4) 1_565 7_666 ?
Cr1 Ca4 Ca1 107.41(2) 1_565 7_666 ?
Ca2 Ca4 Ca1 61.926(15) . 7_666 ?
Cr1 Ca4 Ca1 118.39(2) 7_665 7_666 ?
Cr1 Ca4 Ca1 54.984(15) 7_666 7_666 ?
Ca1 Ca4 Ca1 91.68(2) 7_665 7_666 ?
N4 Ca4 Ca3 130.76(3) 1_565 7_666 ?
N2 Ca4 Ca3 45.779(15) . 7_666 ?
N3 Ca4 Ca3 130.35(7) 7_665 7_666 ?
N3 Ca4 Ca3 45.49(6) 7_666 7_666 ?
N3 Ca4 Ca3 78.63(4) 1_565 7_666 ?
Cr1 Ca4 Ca3 58.393(15) 1_565 7_666 ?
Ca2 Ca4 Ca3 129.800(16) . 7_666 ?
Cr1 Ca4 Ca3 138.28(3) 7_665 7_666 ?
Cr1 Ca4 Ca3 73.236(14) 7_666 7_666 ?
Ca1 Ca4 Ca3 164.30(3) 7_665 7_666 ?
Ca1 Ca4 Ca3 86.998(13) 7_666 7_666 ?
Cr1 N1 Ca5A 88.74(11) . . ?
Cr1 N1 Li1 88.74(11) . . ?
Ca5A N1 Li1 0.0 . . ?
Cr1 N1 Ca2 96.75(6) . 7_656 ?
Ca5A N1 Ca2 92.12(7) . 7_656 ?
Li1 N1 Ca2 92.12(7) . 7_656 ?
Cr1 N1 Ca2 96.75(6) . 7_655 ?
Ca5A N1 Ca2 92.12(7) . 7_655 ?
Li1 N1 Ca2 92.12(7) . 7_655 ?
Ca2 N1 Ca2 165.94(12) 7_656 7_655 ?
Cr1 N1 Ca1 92.84(12) . . ?
Ca5A N1 Ca1 178.42(12) . . ?
Li1 N1 Ca1 178.42(12) . . ?
Ca2 N1 Ca1 87.70(7) 7_656 . ?
Ca2 N1 Ca1 87.70(7) 7_655 . ?
Cr1 N1 Ca1 176.91(16) . 5_665 ?
Ca5A N1 Ca1 88.18(9) . 5_665 ?
Li1 N1 Ca1 88.18(9) . 5_665 ?
Ca2 N1 Ca1 83.37(6) 7_656 5_665 ?
Ca2 N1 Ca1 83.37(6) 7_655 5_665 ?
Ca1 N1 Ca1 90.25(8) . 5_665 ?
Cr1 N2 Ca4 96.67(12) 1_565 . ?
Cr1 N2 Ca3 99.22(7) 1_565 7_665 ?
Ca4 N2 Ca3 89.23(6) . 7_665 ?
Cr1 N2 Ca3 99.22(7) 1_565 7_666 ?
Ca4 N2 Ca3 89.23(6) . 7_666 ?
Ca3 N2 Ca3 161.55(13) 7_665 7_666 ?
Cr1 N2 Ca5A 76.81(10) 1_565 1_565 ?
Ca4 N2 Ca5A 173.47(13) . 1_565 ?
Ca3 N2 Ca5A 91.81(6) 7_665 1_565 ?
Ca3 N2 Ca5A 91.81(6) 7_666 1_565 ?
Cr1 N2 Li1 76.81(10) 1_565 1_565 ?
Ca4 N2 Li1 173.47(13) . 1_565 ?
Ca3 N2 Li1 91.81(6) 7_665 1_565 ?
Ca3 N2 Li1 91.81(6) 7_666 1_565 ?
Ca5A N2 Li1 0.0 1_565 1_565 ?
Cr1 N2 Ca1 156.10(14) 1_565 . ?
Ca4 N2 Ca1 107.24(10) . . ?
Ca3 N2 Ca1 81.46(7) 7_665 . ?
Ca3 N2 Ca1 81.46(7) 7_666 . ?
Ca5A N2 Ca1 79.29(8) 1_565 . ?
Li1 N2 Ca1 79.29(8) 1_565 . ?
Cr1 N3 Ca3 151.85(18) . . ?
Cr1 N3 Ca4 101.01(7) . 7_656 ?
Ca3 N3 Ca4 86.70(7) . 7_656 ?
Cr1 N3 Ca4 101.01(7) . 7_655 ?
Ca3 N3 Ca4 86.70(7) . 7_655 ?
Ca4 N3 Ca4 144.77(14) 7_656 7_655 ?
Cr1 N3 Ca1 82.50(11) . . ?
Ca3 N3 Ca1 125.65(12) . . ?
Ca4 N3 Ca1 78.01(7) 7_656 . ?
Ca4 N3 Ca1 78.01(7) 7_655 . ?
Cr1 N3 Ca4 75.04(11) . 1_545 ?
Ca3 N3 Ca4 76.82(8) . 1_545 ?
Ca4 N3 Ca4 106.03(7) 7_656 1_545 ?
Ca4 N3 Ca4 106.03(7) 7_655 1_545 ?
Ca1 N3 Ca4 157.54(11) . 1_545 ?
Ca3 N4 Ca4 98.57(10) . 1_545 ?
Ca3 N4 Ca2 94.16(9) . 5_565 ?
Ca4 N4 Ca2 167.27(12) 1_545 5_565 ?
Ca3 N4 Ca2 173.80(12) . 1_545 ?
Ca4 N4 Ca2 87.63(9) 1_545 1_545 ?
Ca2 N4 Ca2 79.64(8) 5_565 1_545 ?
Ca3 N4 Ca1 89.93(6) . 7_655 ?
Ca4 N4 Ca1 91.09(6) 1_545 7_655 ?
Ca2 N4 Ca1 88.92(6) 5_565 7_655 ?
Ca2 N4 Ca1 89.95(6) 1_545 7_655 ?
Ca3 N4 Ca1 89.93(6) . 7_656 ?
Ca4 N4 Ca1 91.09(6) 1_545 7_656 ?
Ca2 N4 Ca1 88.92(6) 5_565 7_656 ?
Ca2 N4 Ca1 89.95(6) 1_545 7_656 ?
Ca1 N4 Ca1 177.82(12) 7_655 7_656 ?
F1A F1 Ca2 90.000(5) 5_656 7_656 ?
F1A F1 Ca2 90.000(5) 5_656 3 ?
Ca2 F1 Ca2 180.0 7_656 3 ?
F1A F1 Ca5A 0.000(13) 5_656 1_556 ?
Ca2 F1 Ca5A 90.0 7_656 1_556 ?
Ca2 F1 Ca5A 90.0 3 1_556 ?
F1A F1 Ca5A 180.000(13) 5_656 . ?
Ca2 F1 Ca5A 90.0 7_656 . ?
Ca2 F1 Ca5A 90.0 3 . ?
Ca5A F1 Ca5A 180.0 1_556 . ?
F1A F1 Li1 0.000(13) 5_656 1_556 ?
Ca2 F1 Li1 90.0 7_656 1_556 ?
Ca2 F1 Li1 90.0 3 1_556 ?
Ca5A F1 Li1 0.0 1_556 1_556 ?
Ca5A F1 Li1 180.0 . 1_556 ?
F1A F1 Li1 180.000(13) 5_656 . ?
Ca2 F1 Li1 90.0 7_656 . ?
Ca2 F1 Li1 90.0 3 . ?
Ca5A F1 Li1 180.0 1_556 . ?
Ca5A F1 Li1 0.0 . . ?
Li1 F1 Li1 180.0 1_556 . ?
F1A F1 Ca3 90.000(12) 5_656 3 ?
Ca2 F1 Ca3 87.53(2) 7_656 3 ?
Ca2 F1 Ca3 92.47(2) 3 3 ?
Ca5A F1 Ca3 90.0 1_556 3 ?
Ca5A F1 Ca3 90.0 . 3 ?
Li1 F1 Ca3 90.0 1_556 3 ?
Li1 F1 Ca3 90.0 . 3 ?
F1A F1 Ca3 90.000(12) 5_656 7_656 ?
Ca2 F1 Ca3 92.47(2) 7_656 7_656 ?
Ca2 F1 Ca3 87.53(2) 3 7_656 ?
Ca5A F1 Ca3 90.0 1_556 7_656 ?
Ca5A F1 Ca3 90.0 . 7_656 ?
Li1 F1 Ca3 90.0 1_556 7_656 ?
Li1 F1 Ca3 90.0 . 7_656 ?
Ca3 F1 Ca3 180.0 3 7_656 ?
F1A F1A Li1 180.0 5_656 . ?
F1A F1A Ca5A 180.0 5_656 . ?
Li1 F1A Ca5A 0.0 . . ?
F1A F1A Ca2 81.7(6) 5_656 7_656 ?
Li1 F1A Ca2 98.3(6) . 7_656 ?
Ca5A F1A Ca2 98.3(6) . 7_656 ?
F1A F1A Ca2 81.7(6) 5_656 3 ?
Li1 F1A Ca2 98.3(6) . 3 ?
Ca5A F1A Ca2 98.3(6) . 3 ?
Ca2 F1A Ca2 163.4(11) 7_656 3 ?
F1A F1A Ca3 82.9(5) 5_656 3 ?
Li1 F1A Ca3 97.1(5) . 3 ?
Ca5A F1A Ca3 97.1(5) . 3 ?
Ca2 F1A Ca3 86.55(13) 7_656 3 ?
Ca2 F1A Ca3 91.41(15) 3 3 ?
F1A F1A Ca3 82.9(5) 5_656 7_656 ?
Li1 F1A Ca3 97.1(5) . 7_656 ?
Ca5A F1A Ca3 97.1(5) . 7_656 ?
Ca2 F1A Ca3 91.41(15) 7_656 7_656 ?
Ca2 F1A Ca3 86.55(13) 3 7_656 ?
Ca3 F1A Ca3 165.8(10) 3 7_656 ?
F1A F1A Ca5A 0.000(5) 5_656 1_556 ?
Li1 F1A Ca5A 180.0 . 1_556 ?
Ca5A F1A Ca5A 180.0 . 1_556 ?
Ca2 F1A Ca5A 81.7(6) 7_656 1_556 ?
Ca2 F1A Ca5A 81.7(6) 3 1_556 ?
Ca3 F1A Ca5A 82.9(5) 3 1_556 ?
Ca3 F1A Ca5A 82.9(5) 7_656 1_556 ?
F1A Li1 F1A 180.0 5_655 . ?
F1A Li1 N1 90.0 5_655 . ?
F1A Li1 N1 90.0 . . ?
F1A Li1 N1 90.0 5_655 5_655 ?
F1A Li1 N1 90.0 . 5_655 ?
N1 Li1 N1 180.0 . 5_655 ?
F1A Li1 F1 0.000(1) 5_655 1_554 ?
F1A Li1 F1 180.0 . 1_554 ?
N1 Li1 F1 90.0 . 1_554 ?
N1 Li1 F1 90.0 5_655 1_554 ?
F1A Li1 F1 180.0 5_655 . ?
F1A Li1 F1 0.000(1) . . ?
N1 Li1 F1 90.0 . . ?
N1 Li1 F1 90.0 5_655 . ?
F1 Li1 F1 180.0 1_554 . ?
F1A Li1 N2 90.0 5_655 5_665 ?
F1A Li1 N2 90.0 . 5_665 ?
N1 Li1 N2 103.26(9) . 5_665 ?
N1 Li1 N2 76.74(9) 5_655 5_665 ?
F1 Li1 N2 90.0 1_554 5_665 ?
F1 Li1 N2 90.0 . 5_665 ?
F1A Li1 N2 90.0 5_655 1_545 ?
F1A Li1 N2 90.0 . 1_545 ?
N1 Li1 N2 76.74(9) . 1_545 ?
N1 Li1 N2 103.26(9) 5_655 1_545 ?
F1 Li1 N2 90.0 1_554 1_545 ?
F1 Li1 N2 90.0 . 1_545 ?
N2 Li1 N2 180.000(17) 5_665 1_545 ?
F1A Li1 Cr1 90.0 5_655 . ?
F1A Li1 Cr1 90.0 . . ?
N1 Li1 Cr1 38.91(7) . . ?
N1 Li1 Cr1 141.09(7) 5_655 . ?
F1 Li1 Cr1 90.0 1_554 . ?
F1 Li1 Cr1 90.0 . . ?
N2 Li1 Cr1 142.17(6) 5_665 . ?
N2 Li1 Cr1 37.83(6) 1_545 . ?
F1A Li1 Cr1 90.0 5_655 5_655 ?
F1A Li1 Cr1 90.0 . 5_655 ?
N1 Li1 Cr1 141.09(7) . 5_655 ?
N1 Li1 Cr1 38.91(7) 5_655 5_655 ?
F1 Li1 Cr1 90.0 1_554 5_655 ?
F1 Li1 Cr1 90.0 . 5_655 ?
N2 Li1 Cr1 37.83(6) 5_665 5_655 ?
N2 Li1 Cr1 142.17(6) 1_545 5_655 ?
Cr1 Li1 Cr1 180.0 . 5_655 ?
F1A Li1 Ca1 90.0 5_655 5_665 ?
F1A Li1 Ca1 90.0 . 5_665 ?
N1 Li1 Ca1 51.35(7) . 5_665 ?
N1 Li1 Ca1 128.65(7) 5_655 5_665 ?
F1 Li1 Ca1 90.0 1_554 5_665 ?
F1 Li1 Ca1 90.0 . 5_665 ?
N2 Li1 Ca1 51.92(6) 5_665 5_665 ?
N2 Li1 Ca1 128.08(6) 1_545 5_665 ?
Cr1 Li1 Ca1 90.256(16) . 5_665 ?
Cr1 Li1 Ca1 89.744(16) 5_655 5_665 ?
F1A Li1 Ca1 90.0 5_655 1_545 ?
F1A Li1 Ca1 90.0 . 1_545 ?
N1 Li1 Ca1 128.65(7) . 1_545 ?
N1 Li1 Ca1 51.35(7) 5_655 1_545 ?
F1 Li1 Ca1 90.0 1_554 1_545 ?
F1 Li1 Ca1 90.0 . 1_545 ?
N2 Li1 Ca1 128.08(6) 5_665 1_545 ?
N2 Li1 Ca1 51.92(6) 1_545 1_545 ?
Cr1 Li1 Ca1 89.744(16) . 1_545 ?
Cr1 Li1 Ca1 90.256(16) 5_655 1_545 ?
Ca1 Li1 Ca1 180.000(11) 5_665 1_545 ?
F1A Ca5A F1A 180.0 5_655 . ?
F1A Ca5A N1 90.0 5_655 . ?
F1A Ca5A N1 90.0 . . ?
F1A Ca5A N1 90.0 5_655 5_655 ?
F1A Ca5A N1 90.0 . 5_655 ?
N1 Ca5A N1 180.0 . 5_655 ?
F1A Ca5A F1 0.000(1) 5_655 1_554 ?
F1A Ca5A F1 180.0 . 1_554 ?
N1 Ca5A F1 90.0 . 1_554 ?
N1 Ca5A F1 90.0 5_655 1_554 ?
F1A Ca5A F1 180.0 5_655 . ?
F1A Ca5A F1 0.000(1) . . ?
N1 Ca5A F1 90.0 . . ?
N1 Ca5A F1 90.0 5_655 . ?
F1 Ca5A F1 180.0 1_554 . ?
F1A Ca5A N2 90.0 5_655 5_665 ?
F1A Ca5A N2 90.0 . 5_665 ?
N1 Ca5A N2 103.26(9) . 5_665 ?
N1 Ca5A N2 76.74(9) 5_655 5_665 ?
F1 Ca5A N2 90.0 1_554 5_665 ?
F1 Ca5A N2 90.0 . 5_665 ?
F1A Ca5A N2 90.0 5_655 1_545 ?
F1A Ca5A N2 90.0 . 1_545 ?
N1 Ca5A N2 76.74(9) . 1_545 ?
N1 Ca5A N2 103.26(9) 5_655 1_545 ?
F1 Ca5A N2 90.0 1_554 1_545 ?
F1 Ca5A N2 90.0 . 1_545 ?
N2 Ca5A N2 180.000(17) 5_665 1_545 ?
F1A Ca5A Cr1 90.0 5_655 . ?
F1A Ca5A Cr1 90.0 . . ?
N1 Ca5A Cr1 38.91(7) . . ?
N1 Ca5A Cr1 141.09(7) 5_655 . ?
F1 Ca5A Cr1 90.0 1_554 . ?
F1 Ca5A Cr1 90.0 . . ?
N2 Ca5A Cr1 142.17(6) 5_665 . ?
N2 Ca5A Cr1 37.83(6) 1_545 . ?
F1A Ca5A Cr1 90.0 5_655 5_655 ?
F1A Ca5A Cr1 90.0 . 5_655 ?
N1 Ca5A Cr1 141.09(7) . 5_655 ?
N1 Ca5A Cr1 38.91(7) 5_655 5_655 ?
F1 Ca5A Cr1 90.0 1_554 5_655 ?
F1 Ca5A Cr1 90.0 . 5_655 ?
N2 Ca5A Cr1 37.83(6) 5_665 5_655 ?
N2 Ca5A Cr1 142.17(6) 1_545 5_655 ?
Cr1 Ca5A Cr1 180.0 . 5_655 ?
F1A Ca5A F1A 180.0 5_655 5_656 ?
F1A Ca5A F1A 0.000(1) . 5_656 ?
N1 Ca5A F1A 90.0 . 5_656 ?
N1 Ca5A F1A 90.0 5_655 5_656 ?
F1 Ca5A F1A 180.0 1_554 5_656 ?
F1 Ca5A F1A 0.0 . 5_656 ?
N2 Ca5A F1A 90.0 5_665 5_656 ?
N2 Ca5A F1A 90.0 1_545 5_656 ?
Cr1 Ca5A F1A 90.0 . 5_656 ?
Cr1 Ca5A F1A 90.0 5_655 5_656 ?
F1A Ca5A F1A 0.000(1) 5_655 1_554 ?
F1A Ca5A F1A 180.0 . 1_554 ?
N1 Ca5A F1A 90.0 . 1_554 ?
N1 Ca5A F1A 90.0 5_655 1_554 ?
F1 Ca5A F1A 0.0 1_554 1_554 ?
F1 Ca5A F1A 180.0 . 1_554 ?
N2 Ca5A F1A 90.0 5_665 1_554 ?
N2 Ca5A F1A 90.0 1_545 1_554 ?
Cr1 Ca5A F1A 90.0 . 1_554 ?
Cr1 Ca5A F1A 90.0 5_655 1_554 ?
F1A Ca5A F1A 180.0 5_656 1_554 ?

loop_
_geom_bond_atom_site_label_1
_geom_bond_atom_site_label_2
_geom_bond_distance
_geom_bond_site_symmetry_2
_geom_bond_publ_flag
Cr1 N3 1.728(3) . ?
Cr1 N1 1.730(3) . ?
Cr1 N2 1.735(3) 1_545 ?
Cr1 Ca5A 2.7535(5) . ?
Cr1 Li1 2.7535(5) . ?
Cr1 Ca1 3.1511(9) . ?
Cr1 Ca4 3.1792(8) 1_545 ?
Cr1 Ca2 3.1948(5) 7_656 ?
Cr1 Ca2 3.1948(5) 7_655 ?
Cr1 Ca3 3.2666(6) 7_655 ?
Cr1 Ca3 3.2666(6) 7_656 ?
Cr1 Ca4 3.3796(6) 7_656 ?
Ca1 N4 2.4721(2) 7_666 ?
Ca1 N4 2.4721(2) 7_665 ?
Ca1 N1 2.549(3) . ?
Ca1 N1 2.623(3) 5_665 ?
Ca1 N2 2.689(3) . ?
Ca1 N3 2.870(3) . ?
Ca1 Ca5A 3.3574(7) 1_565 ?
Ca1 Li1 3.3574(7) 1_565 ?
Ca1 Ca3 3.3915(6) 7_666 ?
Ca1 Ca3 3.3915(6) 7_665 ?
Ca1 Ca2 3.4022(6) 3_565 ?
Ca2 F1 2.2911(6) 3_455 ?
Ca2 F1A 2.315(3) 7_665 ?
Ca2 F1A 2.315(3) 3_455 ?
Ca2 N4 2.384(3) 5_565 ?
Ca2 N4 2.468(3) 1_565 ?
Ca2 N1 2.4904(4) 7_666 ?
Ca2 N1 2.4904(4) 7_665 ?
Ca2 Ca2 3.1080(12) 5_575 ?
Ca2 Cr1 3.1948(5) 7_666 ?
Ca2 Cr1 3.1948(5) 7_665 ?
Ca2 Ca4 3.3391(9) . ?
Ca2 Ca5A 3.3702(5) 3_454 ?
Ca3 N4 2.325(3) . ?
Ca3 N3 2.496(3) . ?
Ca3 N2 2.5040(5) 7_656 ?
Ca3 N2 2.5040(5) 7_655 ?
Ca3 F1 2.6789(6) 3_455 ?
Ca3 F1A 2.700(3) 7_665 ?
Ca3 F1A 2.700(3) 3_455 ?
Ca3 Cr1 3.2666(6) 7_666 ?
Ca3 Cr1 3.2666(6) 7_665 ?
Ca3 Ca1 3.3915(6) 7_655 ?
Ca3 Ca1 3.3915(6) 7_656 ?
Ca3 Ca2 3.4490(9) 5_565 ?
Ca4 N4 2.353(3) 1_565 ?
Ca4 N2 2.470(3) . ?
Ca4 N3 2.5932(10) 7_665 ?
Ca4 N3 2.5932(10) 7_666 ?
Ca4 N3 3.152(3) 1_565 ?
Ca4 Cr1 3.1791(8) 1_565 ?
Ca4 Cr1 3.3796(6) 7_665 ?
Ca4 Cr1 3.3796(6) 7_666 ?
Ca4 Ca1 3.4453(6) 7_665 ?
Ca4 Ca1 3.4453(6) 7_666 ?
Ca4 Ca3 3.4938(6) 7_666 ?
N1 Ca5A 2.181(3) . ?
N1 Li1 2.181(3) . ?
N1 Ca2 2.4904(4) 7_656 ?
N1 Ca2 2.4904(4) 7_655 ?
N1 Ca1 2.623(3) 5_665 ?
N2 Cr1 1.735(3) 1_565 ?
N2 Ca3 2.5040(5) 7_665 ?
N2 Ca3 2.5040(5) 7_666 ?
N2 Ca5A 2.571(3) 1_565 ?
N2 Li1 2.571(3) 1_565 ?
N3 Ca4 2.5932(10) 7_656 ?
N3 Ca4 2.5932(10) 7_655 ?
N3 Ca4 3.152(3) 1_545 ?
N4 Ca4 2.353(3) 1_545 ?
N4 Ca2 2.385(3) 5_565 ?
N4 Ca2 2.468(3) 1_545 ?
N4 Ca1 2.4721(2) 7_655 ?
N4 Ca1 2.4721(2) 7_656 ?
F1 F1A 0.33(2) 5_656 ?
F1 Ca2 2.2911(6) 7_656 ?
F1 Ca2 2.2911(6) 3 ?
F1 Ca5A 2.4716(2) 1_556 ?
F1 Ca5A 2.4716(2) . ?
F1 Li1 2.4716(2) 1_556 ?
F1 Li1 2.4716(2) . ?
F1 Ca3 2.6789(7) 3 ?
F1 Ca3 2.6789(6) 7_656 ?
F1A F1A 0.67(5) 5_656 ?
F1A Li1 2.14(2) . ?
F1A Ca5A 2.14(2) . ?
F1A Ca2 2.315(3) 7_656 ?
F1A Ca2 2.315(3) 3 ?
F1A Ca3 2.700(3) 3 ?
F1A Ca3 2.700(3) 7_656 ?
F1A Ca5A 2.81(2) 1_556 ?
Li1 F1A 2.14(2) 5_655 ?
Li1 N1 2.181(3) 5_655 ?
Li1 F1 2.4716(2) 1_554 ?
Li1 N2 2.571(3) 5_665 ?
Li1 N2 2.571(3) 1_545 ?
Li1 Cr1 2.7535(5) 5_655 ?
Li1 Ca1 3.3574(7) 5_665 ?
Li1 Ca1 3.3574(7) 1_545 ?
Ca5A F1A 2.14(2) 5_655 ?
Ca5A N1 2.181(3) 5_655 ?
Ca5A F1 2.4716(2) 1_554 ?
Ca5A N2 2.571(3) 5_665 ?
Ca5A N2 2.571(3) 1_545 ?
Ca5A Cr1 2.7535(5) 5_655 ?
Ca5A F1A 2.81(2) 5_656 ?
Ca5A F1A 2.81(2) 1_554 ?
